data_4349845
loop_
_publ_author_name
'Wang, Wen-Min'
'Kang, Xiao-Min'
'Shen, Hai-Yun'
'Wu, Zhi-Lei'
'Gao, Hong-Ling'
'Cui, Jian-Zhong'

_publ_section_title
;
 Modulating single-molecule magnet behavior towards multiple magnetic
 relaxation processes through structural variation in Dy4 clusters
;
_journal_issue 8
_journal_name_full 'Inorganic Chemistry Frontiers'
_journal_page_first 1876
_journal_paper_doi 10.1039/C8QI00214B
_journal_volume 5
_journal_year 2018
_chemical_formula_moiety 'C72 H42 Dy4 F48 N10 O24, 0.5(C14)'
_chemical_formula_sum 'C79 H42 Dy4 F48 N10 O24'
_chemical_formula_weight 3077.22
_space_group_crystal_system monoclinic
_space_group_IT_number 14
_space_group_name_Hall '-P 2ybc'
_space_group_name_H-M_alt 'P 1 21/c 1'
_atom_sites_solution_hydrogens geom
_audit_creation_date 2018-02-21
_audit_creation_method
;
Olex2 1.2
(compiled 2017.08.10 svn.r3458 for OlexSys, GUI svn.r5381)
;
_audit_update_record
;
2018-02-21 deposited with the CCDC.
2018-05-03 downloaded from the CCDC.
;
_cell_angle_alpha 90
_cell_angle_beta 103.707(3)
_cell_angle_gamma 90
_cell_formula_units_Z 2
_cell_length_a 17.7920(18)
_cell_length_b 17.7736(16)
_cell_length_c 17.3809(17)
_cell_measurement_reflns_used 17302
_cell_measurement_temperature 113(2)
_cell_measurement_theta_max 27.1
_cell_measurement_theta_min 3.1
_cell_volume 5339.8(9)
_computing_molecular_graphics 'Olex2 (Dolomanov et al., 2009)'
_computing_publication_material 'Olex2 (Dolomanov et al., 2009)'
_computing_structure_refinement 'XL (Sheldrick, 2008)'
_diffrn_ambient_temperature 113.15
_diffrn_measured_fraction_theta_full 0.996
_diffrn_measured_fraction_theta_max 0.994
_diffrn_measurement_device_type 'Bruker P4'
_diffrn_measurement_method '\w scans'
_diffrn_radiation_monochromator graphite
_diffrn_radiation_type MoK\a
_diffrn_radiation_wavelength 0.71073
_diffrn_reflns_av_R_equivalents 0.0199
_diffrn_reflns_av_unetI/netI 0.0159
_diffrn_reflns_Laue_measured_fraction_full 0.996
_diffrn_reflns_Laue_measured_fraction_max 0.994
_diffrn_reflns_limit_h_max 23
_diffrn_reflns_limit_h_min -23
_diffrn_reflns_limit_k_max 22
_diffrn_reflns_limit_k_min -23
_diffrn_reflns_limit_l_max 17
_diffrn_reflns_limit_l_min -22
_diffrn_reflns_number 53554
_diffrn_reflns_point_group_measured_fraction_full 0.996
_diffrn_reflns_point_group_measured_fraction_max 0.994
_diffrn_reflns_theta_full 25.242
_diffrn_reflns_theta_max 27.508
_diffrn_reflns_theta_min 3.110
_exptl_absorpt_coefficient_mu 2.921
_exptl_absorpt_correction_T_max 0.8337
_exptl_absorpt_correction_T_min 0.7418
_exptl_absorpt_correction_type multi-scan
_exptl_crystal_colour Colorless
_exptl_crystal_density_diffrn 1.914
_exptl_crystal_density_method "'not measured'"
_exptl_crystal_description Prism
_exptl_crystal_F_000 2948
_exptl_crystal_size_max 0.2
_exptl_crystal_size_mid 0.18
_exptl_crystal_size_min 0.12
_refine_diff_density_max 1.289
_refine_diff_density_min -0.755
_refine_diff_density_rms 0.083
_refine_ls_extinction_method none
_refine_ls_goodness_of_fit_ref 1.024
_refine_ls_hydrogen_treatment constr
_refine_ls_matrix_type full
_refine_ls_number_parameters 887
_refine_ls_number_reflns 12205
_refine_ls_number_restraints 366
_refine_ls_restrained_S_all 1.079
_refine_ls_R_factor_all 0.0294
_refine_ls_R_factor_gt 0.0248
_refine_ls_shift/su_max 0.003
_refine_ls_shift/su_mean 0.000
_refine_ls_structure_factor_coef Fsqd
_refine_ls_weighting_details 'w=1/[\s^2^(Fo^2^)+(0.0322P)^2^+8.3207P] where P=(Fo^2^+2Fc^2^)/3'
_refine_ls_weighting_scheme calc
_refine_ls_wR_factor_gt 0.0633
_refine_ls_wR_factor_ref 0.0655
_reflns_Friedel_coverage 0.000
_reflns_number_gt 10873
_reflns_number_total 12205
_reflns_threshold_expression 'I > 2\s(I)'
_cod_data_source_file c8qi00214b2.cif
_cod_data_source_block m20151218h1
_cod_database_code 4349845
_shelx_shelxl_version_number 2016/6
_shelx_space_group_comment
;
The symmetry employed for this shelxl refinement is uniquely defined
by the following loop, which should always be used as a source of
symmetry information in preference to the above space-group names.
They are only intended as comments.
;
_shelx_estimated_absorpt_t_max 0.721
_shelx_estimated_absorpt_t_min 0.593
_olex2_refinement_description
;
1. Fixed Uiso
 At 1.2 times of:
  All C(H) groups
 At 1.5 times of:
  All C(H,H,H) groups, All O(H) groups
2. Restrained distances
 F5'-F6'
 2.1 with sigma of 0.01
 C33-F22 = C33-F23 = C33-F24 = C33-F22' = C33-F23' = C33-F24'
 1.36 with sigma of 0.01
 C18-F4 = C18-F5 = C18-F6 = C18-F4' = C18-F5'
 1.36 with sigma of 0.01
 C14-F1 = C14-F2 = C14-F3 = C14-F1' = C14-F2' = C14-F3'
 1.36 with sigma of 0.01
 C29-F19 = C29-F20 = C29-F21 = C29-F19' = C29-F20' = C29-F21'
 1.36 with sigma of 0.01
 C37-C38 = C38-C39 = C39-C40 = C40-C41 = C41-C42 = C42-C43
 1.54 with sigma of 0.01
 C37-C39 = C38-C40 = C39-C41 = C40-C42 = C41-C43
 2.5 with sigma of 0.02
3. Rigid bond restraints
 O12, C34
 with sigma for 1-2 distances of 0.01 and sigma for 1-3 distances of 0.02
4. Uiso/Uaniso restraints and constraints
C37 \\sim C38 \\sim C39 \\sim C40 \\sim C41 \\sim C42 \\sim C43: within 1.7A
with sigma of 0.01 and sigma for terminal atoms of 0.02
F19 \\sim F20 \\sim F21 \\sim F19' \\sim F20' \\sim F21': within 1.7A with
sigma of 0.01 and sigma for terminal atoms of 0.02
F22 \\sim F23 \\sim F24 \\sim F22' \\sim F23' \\sim F24': within 1.7A with
sigma of 0.01 and sigma for terminal atoms of 0.02
Uanis(C37) \\sim Ueq, Uanis(C38) \\sim Ueq, Uanis(C39) \\sim Ueq, Uanis(C40)
\\sim Ueq, Uanis(C41) \\sim Ueq, Uanis(C42) \\sim Ueq, Uanis(C43) \\sim Ueq:
with sigma of 0.01 and sigma for terminal atoms of 0.02
Uanis(C35) \\sim Ueq, Uanis(C36) \\sim Ueq: with sigma of 0.01 and sigma for
terminal atoms of 0.02
Uanis(F22) \\sim Ueq, Uanis(F23) \\sim Ueq, Uanis(F24) \\sim Ueq, Uanis(F22')
\\sim Ueq, Uanis(F23') \\sim Ueq, Uanis(F24') \\sim Ueq, Uanis(F1) \\sim Ueq,
Uanis(F2) \\sim Ueq, Uanis(F3) \\sim Ueq, Uanis(F1') \\sim Ueq, Uanis(F2')
\\sim Ueq, Uanis(F3') \\sim Ueq, Uanis(F4) \\sim Ueq, Uanis(F5) \\sim Ueq,
Uanis(F6) \\sim Ueq, Uanis(F4') \\sim Ueq, Uanis(F5') \\sim Ueq, Uanis(F6')
\\sim Ueq, Uanis(F7) \\sim Ueq, Uanis(F8) \\sim Ueq, Uanis(F9) \\sim Ueq,
Uanis(F10) \\sim Ueq, Uanis(F11) \\sim Ueq, Uanis(F12) \\sim Ueq, Uanis(F13)
\\sim Ueq, Uanis(F14) \\sim Ueq, Uanis(F15) \\sim Ueq, Uanis(F16) \\sim Ueq,
Uanis(F17) \\sim Ueq, Uanis(F18) \\sim Ueq, Uanis(F19) \\sim Ueq, Uanis(F20)
\\sim Ueq, Uanis(F21) \\sim Ueq: with sigma of 0.01 and sigma for terminal
atoms of 0.02
Uanis(F20') \\sim Ueq: with sigma of 0.01 and sigma for terminal atoms of 0.02
5. Others
 Fixed Sof: F1(0.5) F2(0.5) F3(0.5) F1'(0.5) F2'(0.5) F3'(0.5) F4(0.5) F5(0.5)
 F6(0.5) F4'(0.5) F5'(0.5) F6'(0.5) F19(0.5) F20(0.5) F21(0.5) F22(0.5)
 F23(0.5) F24(0.5) F19'(0.5) F20'(0.5) F21'(0.5) F22'(0.5) F23'(0.5) F24'(0.5)
 C37(0.5) C38(0.5) C39(0.5) C40(0.5) C41(0.5) C42(0.5) C43(0.5)
6.a Aromatic/amide H refined with riding coordinates:
 C3(H3A), C4(H4), C5(H5), C7(H7), C8(H8), C10(H10), C16(H16), C21(H21),
 C26(H26), C31(H31), C34(H34)
6.b Idealised Me refined as rotating group:
 C13(H13A,H13B,H13C), C35(H35A,H35B,H35C), C36(H36A,H36B,H36C)
6.c Idealised tetrahedral OH refined as rotating group:
 O3(H3)
;
_olex2_submission_special_instructions 'No special instructions were received'

loop_
_space_group_symop_operation_xyz
'x, y, z'
'-x, y+1/2, -z+1/2'
'-x, -y, -z'
'x, -y-1/2, z-1/2'

loop_
_atom_site_label
_atom_site_type_symbol
_atom_site_fract_x
_atom_site_fract_y
_atom_site_fract_z
_atom_site_U_iso_or_equiv
_atom_site_adp_type
_atom_site_occupancy
_atom_site_site_symmetry_order
_atom_site_calc_flag
_atom_site_refinement_flags_posn
_atom_site_refinement_flags_adp
_atom_site_refinement_flags_occupancy
_atom_site_disorder_assembly
_atom_site_disorder_group
Dy1 Dy 0.42785(2) 0.50008(2) 0.06684(2) 0.02369(4) Uani 1 1 d . . . . .
Dy2 Dy 0.20029(2) 0.37814(2) 0.23738(2) 0.02804(4) Uani 1 1 d . . . . .
F1 F 0.2776(7) 0.6702(4) -0.1229(4) 0.112(3) Uani 0.5 1 d D U P A 1
F2 F 0.3559(6) 0.7545(5) -0.0819(5) 0.112(4) Uani 0.5 1 d D U P A 1
F3 F 0.2462(5) 0.7571(5) -0.0479(5) 0.096(3) Uani 0.5 1 d D U P A 1
F1' F 0.2390(4) 0.6750(5) -0.0865(5) 0.100(3) Uani 0.5 1 d D U P A 2
F2' F 0.3404(4) 0.7210(8) -0.1099(5) 0.121(4) Uani 0.5 1 d D U P A 2
F3' F 0.2901(7) 0.7801(4) -0.0369(6) 0.115(4) Uani 0.5 1 d D U P A 2
F4 F 0.3795(10) 0.7527(5) 0.2406(8) 0.095(5) Uani 0.5 1 d D U P B 3
F5 F 0.2893(6) 0.6741(9) 0.2368(11) 0.104(5) Uani 0.5 1 d D U P B 3
F6 F 0.4090(7) 0.6488(7) 0.2968(7) 0.100(4) Uani 0.5 1 d D U P B 3
F4' F 0.3996(8) 0.7424(6) 0.2611(8) 0.075(3) Uani 0.5 1 d D U P B 4
F5' F 0.2879(5) 0.6974(9) 0.2319(9) 0.086(4) Uani 0.5 1 d D U P B 4
F6' F 0.3790(6) 0.6307(6) 0.2928(7) 0.069(3) Uani 0.5 1 d D U P B 4
F7 F 0.11446(17) 0.64578(15) 0.20427(15) 0.0757(8) Uani 1 1 d . U . . .
F8 F 0.1360(2) 0.67871(15) 0.32557(17) 0.0987(11) Uani 1 1 d . U . . .
F9 F 0.04506(17) 0.60163(18) 0.2773(2) 0.0963(10) Uani 1 1 d . U . . .
F10 F 0.42210(14) 0.48772(16) 0.42790(15) 0.0694(7) Uani 1 1 d . U . . .
F11 F 0.35096(15) 0.46351(12) 0.50914(12) 0.0620(6) Uani 1 1 d . U . . .
F12 F 0.36803(14) 0.57782(12) 0.47679(12) 0.0581(6) Uani 1 1 d . U . . .
F13 F -0.08566(15) 0.3486(2) 0.1505(2) 0.1108(14) Uani 1 1 d . U . . .
F14 F -0.07241(16) 0.43236(17) 0.2403(3) 0.1329(17) Uani 1 1 d . U . . .
F15 F -0.11282(12) 0.32259(15) 0.26079(17) 0.0705(7) Uani 1 1 d . U . . .
F16 F 0.1828(2) 0.2246(3) 0.47799(19) 0.1261(15) Uani 1 1 d . U . . .
F17 F 0.07368(16) 0.17637(17) 0.43318(17) 0.0838(9) Uani 1 1 d . U . . .
F18 F 0.1703(2) 0.14755(19) 0.3854(2) 0.1117(13) Uani 1 1 d . U . . .
F19 F 0.4542(5) 0.2563(5) 0.2803(6) 0.092(4) Uani 0.5 1 d D U P C 1
F20 F 0.4069(9) 0.1753(7) 0.3418(6) 0.127(5) Uani 0.5 1 d D U P C 1
F21 F 0.4132(9) 0.1453(5) 0.2228(6) 0.099(4) Uani 0.5 1 d D U P C 1
F22 F 0.1712(10) 0.0960(7) 0.0768(9) 0.118(4) Uani 0.5 1 d D U P D 1
F23 F 0.1034(9) 0.1143(8) 0.1578(9) 0.119(5) Uani 0.5 1 d D U P D 1
F24 F 0.0665(5) 0.1780(7) 0.0732(7) 0.088(4) Uani 0.5 1 d D U P D 1
F19' F 0.4479(5) 0.2495(5) 0.2379(5) 0.072(2) Uani 0.5 1 d D U P C 2
F20' F 0.4217(7) 0.2013(7) 0.3489(4) 0.103(4) Uani 0.5 1 d D U P C 2
F21' F 0.4184(7) 0.1348(4) 0.2498(5) 0.062(2) Uani 0.5 1 d D U P C 2
F22' F 0.1694(11) 0.1189(8) 0.0518(9) 0.144(6) Uani 0.5 1 d D U P D 2
F23' F 0.1180(9) 0.0952(8) 0.1487(9) 0.118(5) Uani 0.5 1 d D U P D 2
F24' F 0.0897(6) 0.1822(7) 0.0439(6) 0.097(4) Uani 0.5 1 d D U P D 2
O1 O 0.55798(11) 0.51587(12) 0.06416(11) 0.0294(4) Uani 1 1 d . . . . .
O2 O 0.29340(11) 0.49825(11) 0.04308(11) 0.0285(4) Uani 1 1 d . . . . .
O3 O 0.05416(12) 0.43456(15) 0.07839(14) 0.0456(6) Uani 1 1 d . . . . .
H3 H 0.034152 0.420282 0.115088 0.068 Uiso 1 1 calc GR . . . .
O4 O 0.38969(12) 0.61554(12) -0.00015(12) 0.0344(4) Uani 1 1 d . . . . .
O5 O 0.41800(12) 0.59512(11) 0.16182(11) 0.0303(4) Uani 1 1 d . . . . .
O6 O 0.15192(13) 0.49872(12) 0.25315(14) 0.0412(5) Uani 1 1 d . . . . .
O7 O 0.28235(12) 0.43515(12) 0.34675(12) 0.0350(5) Uani 1 1 d . . . . .
O8 O 0.06532(13) 0.37100(14) 0.22503(16) 0.0461(6) Uani 1 1 d . . . . .
O9 O 0.17647(13) 0.29591(13) 0.33625(13) 0.0415(5) Uani 1 1 d . . . . .
O10 O 0.30662(11) 0.29604(12) 0.26014(13) 0.0348(5) Uani 1 1 d . . . . .
O11 O 0.16240(13) 0.27132(12) 0.16034(14) 0.0436(6) Uani 1 1 d . . . . .
O12 O 0.41804(12) 0.37008(11) 0.04834(13) 0.0354(5) Uani 1 1 d . U . . .
N1 N 0.51752(12) 0.45947(12) 0.19037(13) 0.0236(4) Uani 1 1 d . . . . .
N2 N 0.36734(12) 0.44492(12) 0.17394(13) 0.0234(4) Uani 1 1 d . . . . .
N3 N 0.28701(12) 0.43928(13) 0.16013(13) 0.0243(4) Uani 1 1 d . . . . .
N4 N 0.13363(12) 0.43273(14) 0.10411(14) 0.0299(5) Uani 1 1 d . . . . .
N5 N 0.42899(16) 0.24612(16) 0.02709(19) 0.0466(7) Uani 1 1 d . . . . .
C1 C 0.59408(15) 0.47132(15) 0.19656(16) 0.0257(5) Uani 1 1 d . . . . .
C2 C 0.61490(16) 0.50362(16) 0.12951(16) 0.0292(6) Uani 1 1 d . . . . .
C3 C 0.69139(17) 0.5216(2) 0.13588(18) 0.0378(7) Uani 1 1 d . . . . .
H3A H 0.706351 0.545413 0.092897 0.045 Uiso 1 1 calc R . . . .
C4 C 0.74780(17) 0.5049(2) 0.20583(19) 0.0419(8) Uani 1 1 d . . . . .
H4 H 0.800384 0.516937 0.208512 0.050 Uiso 1 1 calc R . . . .
C5 C 0.72893(16) 0.4721(2) 0.26963(18) 0.0372(7) Uani 1 1 d . . . . .
H5 H 0.768158 0.460563 0.315575 0.045 Uiso 1 1 calc R . . . .
C6 C 0.65078(15) 0.45517(16) 0.26707(16) 0.0297(6) Uani 1 1 d . . . . .
C7 C 0.62366(16) 0.42414(17) 0.33024(17) 0.0337(6) Uani 1 1 d . . . . .
H7 H 0.659536 0.410750 0.378024 0.040 Uiso 1 1 calc R . . . .
C8 C 0.54636(16) 0.41318(17) 0.32333(17) 0.0322(6) Uani 1 1 d . . . . .
H8 H 0.528271 0.392918 0.366217 0.039 Uiso 1 1 calc R . . . .
C9 C 0.49363(15) 0.43237(15) 0.25159(15) 0.0253(5) Uani 1 1 d . . . . .
C10 C 0.40955(15) 0.42471(15) 0.24109(16) 0.0261(5) Uani 1 1 d . . . . .
H10 H 0.387658 0.405740 0.282004 0.031 Uiso 1 1 calc R . . . .
C11 C 0.25621(14) 0.46923(15) 0.08883(15) 0.0243(5) Uani 1 1 d . . . . .
C12 C 0.17018(15) 0.46954(16) 0.06109(16) 0.0283(6) Uani 1 1 d . . . . .
C13 C 0.13279(18) 0.5130(2) -0.0114(2) 0.0419(8) Uani 1 1 d . . . . .
H13A H 0.095791 0.480612 -0.047425 0.063 Uiso 1 1 calc GR . . . .
H13B H 0.172464 0.530282 -0.037970 0.063 Uiso 1 1 calc GR . . . .
H13C H 0.105578 0.556489 0.003554 0.063 Uiso 1 1 calc GR . . . .
C14 C 0.3027(3) 0.7109(2) -0.0576(2) 0.0667(12) Uani 1 1 d D . . . .
C15 C 0.3473(2) 0.66683(19) 0.0152(2) 0.0435(8) Uani 1 1 d . . . . .
C16 C 0.3360(2) 0.6877(2) 0.0880(2) 0.0537(9) Uani 1 1 d . . . . .
H16 H 0.301691 0.727867 0.091543 0.064 Uiso 1 1 calc R . . . .
C17 C 0.3745(2) 0.65018(17) 0.15671(19) 0.0375(7) Uani 1 1 d . . . . .
C18 C 0.3612(2) 0.68044(19) 0.2345(2) 0.0530(9) Uani 1 1 d D . . . .
C19 C 0.1164(3) 0.6217(2) 0.2770(2) 0.0575(10) Uani 1 1 d . . . . .
C20 C 0.1717(2) 0.55370(19) 0.2977(2) 0.0408(7) Uani 1 1 d . . . . .
C21 C 0.2361(2) 0.55886(19) 0.36090(19) 0.0423(7) Uani 1 1 d . . . . .
H21 H 0.245569 0.603701 0.391419 0.051 Uiso 1 1 calc R . . . .
C22 C 0.28643(19) 0.49893(17) 0.37928(18) 0.0363(7) Uani 1 1 d . . . . .
C23 C 0.3576(2) 0.5077(2) 0.4486(2) 0.0477(9) Uani 1 1 d . . . . .
C24 C -0.0644(2) 0.3598(3) 0.2269(4) 0.0703(14) Uani 1 1 d . . . . .
C25 C 0.02076(18) 0.33724(19) 0.2595(2) 0.0444(8) Uani 1 1 d . . . . .
C26 C 0.0408(2) 0.2848(2) 0.3197(2) 0.0468(8) Uani 1 1 d . . . . .
H26 H 0.001342 0.260737 0.339211 0.056 Uiso 1 1 calc R . . . .
C27 C 0.1175(2) 0.26680(19) 0.3517(2) 0.0418(7) Uani 1 1 d . . . . .
C28 C 0.1353(3) 0.2023(3) 0.4118(3) 0.0635(11) Uani 1 1 d . . . . .
C29 C 0.4012(2) 0.2026(2) 0.2696(3) 0.0762(16) Uani 1 1 d D . . . .
C30 C 0.31817(18) 0.23122(18) 0.2376(2) 0.0444(8) Uani 1 1 d . . . . .
C31 C 0.2664(2) 0.18429(19) 0.1886(3) 0.0566(10) Uani 1 1 d . . . . .
H31 H 0.281997 0.135087 0.177741 0.068 Uiso 1 1 calc R . . . .
C32 C 0.1909(2) 0.20861(19) 0.1548(2) 0.0506(9) Uani 1 1 d . . . . .
C33 C 0.1364(3) 0.1506(2) 0.1064(3) 0.088(2) Uani 1 1 d D . . . .
C34 C 0.4567(2) 0.3126(2) 0.0514(3) 0.0566(10) Uani 1 1 d . U . . .
H34 H 0.510853 0.316492 0.073001 0.068 Uiso 1 1 calc R . . . .
C35 C 0.3510(3) 0.2329(3) -0.0052(4) 0.104(2) Uani 1 1 d . U . . .
H35A H 0.323583 0.281013 -0.015871 0.156 Uiso 1 1 calc GR . . . .
H35B H 0.329360 0.203566 0.032142 0.156 Uiso 1 1 calc GR . . . .
H35C H 0.344919 0.204769 -0.054841 0.156 Uiso 1 1 calc GR . . . .
C36 C 0.4791(3) 0.1790(3) 0.0354(5) 0.120(3) Uani 1 1 d . U . . .
H36A H 0.532422 0.193257 0.060938 0.180 Uiso 1 1 calc GR . . . .
H36B H 0.477442 0.157942 -0.017081 0.180 Uiso 1 1 calc GR . . . .
H36C H 0.460841 0.141327 0.067867 0.180 Uiso 1 1 calc GR . . . .
C37 C 0.1153(9) 0.7666(7) 0.0375(10) 0.127(5) Uani 0.5 1 d D U P . .
C38 C 0.1580(6) 0.8397(6) 0.0586(7) 0.101(3) Uani 0.5 1 d D U P . .
C39 C 0.1198(6) 0.9052(6) 0.0128(6) 0.081(3) Uani 0.5 1 d D U P . .
C40 C 0.0554(5) 0.9336(5) 0.0513(5) 0.065(2) Uani 0.5 1 d D U P . .
C41 C 0.0140(6) 0.9958(8) -0.0058(8) 0.074(3) Uani 0.5 1 d D U P . .
C42 C -0.0515(6) 1.0328(7) 0.0241(7) 0.101(3) Uani 0.5 1 d D U P . .
C43 C -0.0924(10) 1.0960(9) -0.0337(11) 0.131(5) Uani 0.5 1 d D U P . .

loop_
_atom_site_aniso_label
_atom_site_aniso_U_11
_atom_site_aniso_U_22
_atom_site_aniso_U_33
_atom_site_aniso_U_23
_atom_site_aniso_U_13
_atom_site_aniso_U_12
Dy1 0.02016(6) 0.02842(7) 0.02148(6) -0.00100(5) 0.00293(4) -0.00073(4)
Dy2 0.02256(6) 0.02952(7) 0.03077(7) 0.00073(5) 0.00383(5) -0.00245(5)
F1 0.179(9) 0.074(4) 0.054(4) 0.018(3) -0.032(5) 0.035(5)
F2 0.213(11) 0.067(4) 0.050(4) 0.031(3) 0.018(5) -0.008(5)
F3 0.096(5) 0.094(6) 0.092(5) 0.038(5) 0.011(5) 0.057(5)
F1' 0.058(3) 0.114(6) 0.097(5) 0.061(5) -0.045(3) -0.034(4)
F2' 0.050(3) 0.237(12) 0.072(5) 0.095(6) 0.010(3) 0.020(5)
F3' 0.162(8) 0.044(3) 0.104(6) 0.033(3) -0.036(7) 0.024(5)
F4 0.190(12) 0.044(4) 0.067(7) -0.022(4) 0.065(7) -0.014(5)
F5 0.106(7) 0.127(10) 0.112(7) -0.013(7) 0.092(6) -0.037(5)
F6 0.149(9) 0.105(9) 0.048(4) -0.019(5) 0.029(6) 0.039(7)
F4' 0.099(5) 0.081(6) 0.053(5) -0.029(4) 0.039(4) -0.045(5)
F5' 0.080(6) 0.111(9) 0.078(6) -0.024(5) 0.039(5) 0.018(5)
F6' 0.127(7) 0.053(4) 0.041(4) 0.002(3) 0.045(4) 0.013(4)
F7 0.098(2) 0.0630(15) 0.0598(15) 0.0079(12) 0.0053(14) 0.0290(14)
F8 0.141(3) 0.0562(16) 0.0782(19) -0.0294(14) -0.0153(18) 0.0395(17)
F9 0.0690(18) 0.083(2) 0.146(3) -0.0001(19) 0.0436(19) 0.0330(16)
F10 0.0442(13) 0.0950(19) 0.0582(14) -0.0207(13) -0.0093(11) -0.0054(12)
F11 0.0964(18) 0.0447(12) 0.0337(11) 0.0041(9) -0.0066(11) -0.0117(12)
F12 0.0806(16) 0.0410(11) 0.0415(11) -0.0041(9) -0.0081(10) -0.0199(10)
F13 0.0370(13) 0.186(4) 0.103(2) 0.080(2) 0.0042(14) -0.0067(17)
F14 0.0473(15) 0.0567(17) 0.302(6) 0.038(2) 0.057(2) 0.0138(13)
F15 0.0346(11) 0.0753(16) 0.107(2) 0.0232(15) 0.0282(12) -0.0092(10)
F16 0.115(3) 0.181(4) 0.068(2) 0.063(2) -0.0055(18) -0.035(3)
F17 0.0746(18) 0.0880(19) 0.100(2) 0.0530(16) 0.0428(16) 0.0053(14)
F18 0.136(3) 0.086(2) 0.139(3) 0.071(2) 0.085(2) 0.060(2)
F19 0.032(3) 0.037(3) 0.186(9) -0.007(5) -0.020(5) 0.001(2)
F20 0.087(6) 0.078(7) 0.171(9) 0.029(6) -0.063(6) 0.005(5)
F21 0.066(5) 0.043(4) 0.181(10) 0.028(5) 0.016(7) 0.034(3)
F22 0.131(7) 0.048(5) 0.135(8) -0.045(5) -0.047(6) 0.012(5)
F23 0.096(7) 0.061(8) 0.176(8) -0.009(6) -0.011(6) -0.052(7)
F24 0.065(4) 0.051(4) 0.116(8) -0.018(5) -0.042(4) -0.007(4)
F19' 0.032(3) 0.048(4) 0.135(7) -0.006(4) 0.019(4) -0.002(2)
F20' 0.068(6) 0.109(9) 0.097(5) -0.019(5) -0.050(4) 0.040(6)
F21' 0.045(3) 0.031(3) 0.098(5) 0.027(3) -0.009(3) 0.017(3)
F22' 0.158(8) 0.088(9) 0.158(11) -0.078(8) -0.018(8) -0.011(7)
F23' 0.100(7) 0.045(6) 0.160(8) 0.008(5) -0.070(6) -0.022(4)
F24' 0.111(7) 0.050(4) 0.089(6) -0.005(4) -0.058(5) -0.022(5)
O1 0.0211(9) 0.0447(11) 0.0210(9) -0.0045(8) 0.0023(7) -0.0053(8)
O2 0.0225(9) 0.0365(11) 0.0249(9) 0.0039(8) 0.0023(7) 0.0021(7)
O3 0.0190(10) 0.0678(16) 0.0476(13) 0.0070(12) 0.0034(9) 0.0013(10)
O4 0.0409(11) 0.0334(11) 0.0290(10) 0.0065(8) 0.0082(9) -0.0016(9)
O5 0.0367(10) 0.0270(10) 0.0272(10) -0.0015(8) 0.0074(8) -0.0013(8)
O6 0.0394(12) 0.0414(13) 0.0403(12) -0.0095(10) 0.0045(10) 0.0074(9)
O7 0.0371(11) 0.0346(11) 0.0313(11) -0.0019(9) 0.0040(9) -0.0039(9)
O8 0.0284(11) 0.0479(14) 0.0629(15) 0.0206(12) 0.0124(10) -0.0008(9)
O9 0.0379(12) 0.0464(13) 0.0404(12) 0.0097(10) 0.0095(9) -0.0008(10)
O10 0.0253(10) 0.0300(11) 0.0448(12) 0.0039(9) 0.0000(9) -0.0030(8)
O11 0.0371(12) 0.0319(11) 0.0514(14) -0.0024(10) -0.0102(10) -0.0026(9)
O12 0.0375(11) 0.0279(10) 0.0393(11) -0.0069(9) 0.0062(9) -0.0013(8)
N1 0.0217(10) 0.0230(11) 0.0236(10) -0.0023(8) 0.0007(8) -0.0008(8)
N2 0.0189(10) 0.0245(11) 0.0251(11) -0.0003(8) 0.0021(8) -0.0007(8)
N3 0.0169(9) 0.0286(11) 0.0257(11) 0.0018(9) 0.0014(8) 0.0009(8)
N4 0.0177(10) 0.0369(13) 0.0334(12) -0.0042(10) 0.0027(9) 0.0010(9)
N5 0.0419(15) 0.0330(14) 0.0625(19) -0.0156(13) 0.0074(13) -0.0004(12)
C1 0.0205(11) 0.0279(13) 0.0258(13) -0.0066(10) -0.0002(10) -0.0014(10)
C2 0.0228(12) 0.0388(16) 0.0243(13) -0.0076(11) 0.0022(10) -0.0034(11)
C3 0.0274(14) 0.061(2) 0.0251(14) -0.0077(13) 0.0058(11) -0.0083(14)
C4 0.0207(13) 0.068(2) 0.0345(16) -0.0105(15) 0.0022(12) -0.0081(13)
C5 0.0213(13) 0.0542(19) 0.0310(15) -0.0058(13) -0.0041(11) 0.0005(12)
C6 0.0232(13) 0.0338(15) 0.0283(14) -0.0046(11) -0.0015(10) 0.0023(11)
C7 0.0262(13) 0.0393(16) 0.0302(14) 0.0029(12) -0.0040(11) 0.0006(11)
C8 0.0281(13) 0.0373(15) 0.0274(14) 0.0060(12) -0.0008(11) -0.0009(11)
C9 0.0222(12) 0.0254(13) 0.0253(13) 0.0018(10) -0.0001(10) -0.0011(10)
C10 0.0233(12) 0.0279(13) 0.0254(13) 0.0031(10) 0.0025(10) -0.0026(10)
C11 0.0204(12) 0.0255(13) 0.0256(12) -0.0024(10) 0.0024(10) 0.0016(10)
C12 0.0217(12) 0.0332(14) 0.0273(13) -0.0019(11) 0.0004(10) 0.0038(10)
C13 0.0254(14) 0.056(2) 0.0397(17) 0.0139(15) -0.0006(12) 0.0093(13)
C14 0.085(3) 0.051(2) 0.060(3) 0.024(2) 0.009(2) 0.018(2)
C15 0.0509(19) 0.0322(16) 0.0456(19) 0.0138(14) 0.0079(15) 0.0037(14)
C16 0.075(3) 0.0342(18) 0.057(2) 0.0100(16) 0.0250(19) 0.0216(17)
C17 0.0489(18) 0.0283(15) 0.0400(17) 0.0000(12) 0.0196(14) -0.0017(13)
C18 0.079(3) 0.0372(19) 0.052(2) -0.0014(16) 0.034(2) 0.0033(18)
C19 0.070(3) 0.048(2) 0.054(2) -0.0080(18) 0.0123(19) 0.0149(19)
C20 0.0471(18) 0.0376(17) 0.0392(17) -0.0038(14) 0.0133(14) 0.0032(14)
C21 0.053(2) 0.0361(17) 0.0364(17) -0.0050(13) 0.0089(14) -0.0031(14)
C22 0.0424(17) 0.0379(17) 0.0275(14) -0.0012(12) 0.0061(12) -0.0101(13)
C23 0.060(2) 0.0430(19) 0.0340(17) -0.0014(14) -0.0012(16) -0.0105(16)
C24 0.0348(19) 0.059(3) 0.122(4) 0.036(3) 0.029(2) -0.0011(17)
C25 0.0305(15) 0.0382(17) 0.068(2) 0.0073(16) 0.0175(15) -0.0040(13)
C26 0.0420(18) 0.0427(18) 0.061(2) 0.0109(16) 0.0234(16) -0.0039(14)
C27 0.0485(18) 0.0413(18) 0.0392(17) 0.0061(14) 0.0177(14) -0.0032(14)
C28 0.060(2) 0.075(3) 0.058(3) 0.029(2) 0.019(2) 0.004(2)
C29 0.037(2) 0.039(2) 0.142(5) 0.003(3) 0.000(3) 0.0034(17)
C30 0.0316(15) 0.0320(16) 0.065(2) 0.0093(15) 0.0024(15) 0.0015(12)
C31 0.051(2) 0.0277(16) 0.081(3) -0.0063(17) -0.0036(19) 0.0051(15)
C32 0.053(2) 0.0322(17) 0.055(2) -0.0035(15) -0.0093(17) -0.0051(15)
C33 0.084(4) 0.040(2) 0.108(4) -0.018(3) -0.042(3) 0.000(2)
C34 0.046(2) 0.049(2) 0.079(3) -0.015(2) 0.0230(19) -0.0079(16)
C35 0.069(3) 0.057(3) 0.159(6) -0.018(3) -0.027(3) -0.003(2)
C36 0.074(4) 0.058(3) 0.217(8) -0.030(4) 0.013(4) 0.016(3)
C37 0.116(9) 0.139(10) 0.138(10) -0.021(8) 0.054(8) -0.012(8)
C38 0.095(6) 0.111(6) 0.101(6) -0.043(5) 0.032(5) -0.012(5)
C39 0.069(5) 0.113(6) 0.071(5) -0.037(4) 0.038(4) -0.012(4)
C40 0.055(4) 0.086(5) 0.061(4) -0.028(4) 0.027(3) -0.024(4)
C41 0.070(6) 0.077(5) 0.069(5) -0.019(4) 0.006(5) -0.030(5)
C42 0.094(6) 0.093(6) 0.100(6) -0.020(5) -0.010(5) -0.013(5)
C43 0.125(8) 0.126(7) 0.119(7) -0.010(6) -0.016(6) -0.023(6)

loop_
_atom_type_symbol
_atom_type_description
_atom_type_scat_dispersion_real
_atom_type_scat_dispersion_imag
_atom_type_scat_source
C C 0.0033 0.0016 'International Tables Vol C Tables 4.2.6.8 and 6.1.1.4'
H H 0.0000 0.0000 'International Tables Vol C Tables 4.2.6.8 and 6.1.1.4'
Dy Dy -0.1892 4.4098 'International Tables Vol C Tables 4.2.6.8 and 6.1.1.4'
F F 0.0171 0.0103 'International Tables Vol C Tables 4.2.6.8 and 6.1.1.4'
N N 0.0061 0.0033 'International Tables Vol C Tables 4.2.6.8 and 6.1.1.4'
O O 0.0106 0.0060 'International Tables Vol C Tables 4.2.6.8 and 6.1.1.4'

loop_
_geom_angle_atom_site_label_1
_geom_angle_atom_site_label_2
_geom_angle_atom_site_label_3
_geom_angle
_geom_angle_site_symmetry_1
_geom_angle_site_symmetry_3
O1 Dy1 Dy1 35.39(5) . 3_665
O1 Dy1 Dy1 35.00(4) 3_665 3_665
O1 Dy1 O1 70.38(7) . 3_665
O1 Dy1 O4 93.19(7) . .
O1 Dy1 O4 73.46(7) 3_665 .
O1 Dy1 O5 142.08(7) 3_665 .
O1 Dy1 O5 99.38(7) . .
O1 Dy1 N1 127.56(7) 3_665 .
O1 Dy1 N1 67.24(7) . .
O1 Dy1 N2 144.48(7) 3_665 .
O1 Dy1 N2 130.46(7) . .
O2 Dy1 Dy1 134.17(5) . 3_665
O2 Dy1 O1 99.60(7) . 3_665
O2 Dy1 O1 167.43(7) . .
O2 Dy1 O4 76.30(7) . .
O2 Dy1 O5 83.82(7) . .
O2 Dy1 O12 85.51(7) . .
O2 Dy1 N1 125.24(7) . .
O2 Dy1 N2 62.08(7) . .
O4 Dy1 Dy1 81.89(5) . 3_665
O4 Dy1 O5 70.74(7) . .
O4 Dy1 N1 137.01(7) . .
O4 Dy1 N2 124.54(7) . .
O5 Dy1 Dy1 125.75(5) . 3_665
O5 Dy1 N1 75.16(7) . .
O5 Dy1 N2 69.92(7) . .
O12 Dy1 Dy1 87.42(5) . 3_665
O12 Dy1 O1 76.72(7) . 3_665
O12 Dy1 O1 99.08(7) . .
O12 Dy1 O4 141.60(7) . .
O12 Dy1 O5 141.02(7) . .
O12 Dy1 N1 80.89(7) . .
O12 Dy1 N2 71.94(7) . .
N1 Dy1 Dy1 98.00(5) . 3_665
N1 Dy1 N2 63.25(7) . .
N2 Dy1 Dy1 153.57(5) . 3_665
O6 Dy2 O8 70.56(8) . .
O6 Dy2 O9 110.16(9) . .
O6 Dy2 N3 87.49(8) . .
O6 Dy2 N4 69.64(8) . .
O7 Dy2 O6 71.64(8) . .
O7 Dy2 O8 121.53(9) . .
O7 Dy2 O9 82.07(8) . .
O7 Dy2 O10 79.00(7) . .
O7 Dy2 N3 84.43(7) . .
O7 Dy2 N4 130.18(8) . .
O8 Dy2 O9 71.35(8) . .
O8 Dy2 N3 135.42(7) . .
O8 Dy2 N4 72.06(8) . .
O9 Dy2 N3 152.88(7) . .
O9 Dy2 N4 140.75(8) . .
O10 Dy2 O6 148.24(7) . .
O10 Dy2 O8 137.98(7) . .
O10 Dy2 O9 76.69(8) . .
O10 Dy2 N3 77.70(7) . .
O10 Dy2 N4 125.20(7) . .
O11 Dy2 O6 138.29(8) . .
O11 Dy2 O7 149.47(7) . .
O11 Dy2 O8 75.79(9) . .
O11 Dy2 O9 80.62(9) . .
O11 Dy2 O10 72.66(7) . .
O11 Dy2 N3 100.11(8) . .
O11 Dy2 N4 77.14(8) . .
N3 Dy2 N4 63.92(7) . .
Dy1 O1 Dy1 109.62(7) . 3_665
C2 O1 Dy1 120.81(17) . .
C2 O1 Dy1 124.14(17) . 3_665
C11 O2 Dy1 124.40(16) . .
N4 O3 H3 109.5 . .
C15 O4 Dy1 129.9(2) . .
C17 O5 Dy1 130.9(2) . .
C20 O6 Dy2 137.0(2) . .
C22 O7 Dy2 135.5(2) . .
C25 O8 Dy2 136.6(2) . .
C27 O9 Dy2 135.4(2) . .
C30 O10 Dy2 134.9(2) . .
C32 O11 Dy2 135.3(2) . .
C34 O12 Dy1 142.8(2) . .
C1 N1 Dy1 117.06(17) . .
C9 N1 Dy1 122.81(16) . .
C9 N1 C1 119.9(2) . .
N3 N2 Dy1 119.54(15) . .
C10 N2 Dy1 120.92(17) . .
C10 N2 N3 119.5(2) . .
N2 N3 Dy2 132.14(15) . .
C11 N3 Dy2 119.75(16) . .
C11 N3 N2 107.9(2) . .
O3 N4 Dy2 121.85(17) . .
C12 N4 Dy2 122.50(17) . .
C12 N4 O3 115.0(2) . .
C34 N5 C35 123.1(4) . .
C34 N5 C36 121.6(4) . .
C35 N5 C36 115.2(4) . .
N1 C1 C2 116.6(2) . .
N1 C1 C6 122.1(3) . .
C6 C1 C2 121.2(2) . .
O1 C2 C1 117.7(2) . .
O1 C2 C3 124.1(3) . .
C3 C2 C1 118.1(3) . .
C2 C3 H3A 119.7 . .
C2 C3 C4 120.5(3) . .
C4 C3 H3A 119.7 . .
C3 C4 H4 119.1 . .
C5 C4 C3 121.9(3) . .
C5 C4 H4 119.1 . .
C4 C5 H5 120.1 . .
C4 C5 C6 119.7(3) . .
C6 C5 H5 120.1 . .
C5 C6 C1 118.5(3) . .
C7 C6 C1 116.5(2) . .
C7 C6 C5 125.0(3) . .
C6 C7 H7 119.7 . .
C8 C7 C6 120.7(3) . .
C8 C7 H7 119.7 . .
C7 C8 H8 120.4 . .
C7 C8 C9 119.2(3) . .
C9 C8 H8 120.4 . .
N1 C9 C8 121.6(2) . .
N1 C9 C10 116.4(2) . .
C8 C9 C10 122.0(2) . .
N2 C10 C9 116.6(2) . .
N2 C10 H10 121.7 . .
C9 C10 H10 121.7 . .
O2 C11 N3 125.8(2) . .
O2 C11 C12 116.5(2) . .
N3 C11 C12 117.6(2) . .
N4 C12 C11 115.7(2) . .
N4 C12 C13 124.8(3) . .
C11 C12 C13 119.5(3) . .
C12 C13 H13A 109.5 . .
C12 C13 H13B 109.5 . .
C12 C13 H13C 109.5 . .
H13A C13 H13B 109.5 . .
H13A C13 H13C 109.5 . .
H13B C13 H13C 109.5 . .
F1 C14 F2 99.4(7) . .
F1 C14 F3 109.3(7) . .
F1 C14 C15 115.4(4) . .
F2 C14 C15 106.4(5) . .
F3 C14 F2 106.6(7) . .
F3 C14 C15 117.7(5) . .
F1' C14 F3' 112.1(7) . .
F1' C14 C15 107.6(4) . .
F2' C14 F1' 110.9(7) . .
F2' C14 F3' 102.6(9) . .
F2' C14 C15 113.9(5) . .
F3' C14 C15 109.8(5) . .
O4 C15 C14 114.5(3) . .
O4 C15 C16 128.2(3) . .
C16 C15 C14 117.3(3) . .
C15 C16 H16 119.8 . .
C15 C16 C17 120.4(3) . .
C17 C16 H16 119.8 . .
O5 C17 C16 127.7(3) . .
O5 C17 C18 116.2(3) . .
C16 C17 C18 116.2(3) . .
F4 C18 F6 104.3(9) . .
F4 C18 C17 109.0(7) . .
F5 C18 F4 107.9(11) . .
F5 C18 F6 112.6(9) . .
F5 C18 C17 111.0(9) . .
F6 C18 C17 111.6(7) . .
F4' C18 F5' 104.2(10) . .
F4' C18 F6' 106.2(8) . .
F4' C18 C17 115.4(7) . .
F5' C18 C17 114.0(8) . .
F6' C18 F5' 103.4(7) . .
F6' C18 C17 112.6(6) . .
F7 C19 C20 110.2(3) . .
F8 C19 F7 107.8(4) . .
F8 C19 F9 108.4(4) . .
F8 C19 C20 113.3(3) . .
F9 C19 F7 106.5(4) . .
F9 C19 C20 110.4(3) . .
O6 C20 C19 113.4(3) . .
O6 C20 C21 127.0(3) . .
C21 C20 C19 119.6(3) . .
C20 C21 H21 120.0 . .
C22 C21 C20 120.0(3) . .
C22 C21 H21 120.0 . .
O7 C22 C21 128.7(3) . .
O7 C22 C23 113.1(3) . .
C21 C22 C23 118.2(3) . .
F10 C23 F11 107.3(3) . .
F10 C23 F12 107.1(3) . .
F10 C23 C22 111.4(3) . .
F11 C23 C22 110.3(3) . .
F12 C23 F11 106.8(3) . .
F12 C23 C22 113.6(3) . .
F13 C24 F14 108.1(4) . .
F13 C24 F15 108.2(4) . .
F13 C24 C25 110.9(4) . .
F14 C24 F15 107.4(4) . .
F14 C24 C25 109.1(4) . .
F15 C24 C25 113.0(4) . .
O8 C25 C24 112.2(3) . .
O8 C25 C26 127.2(3) . .
C26 C25 C24 120.5(3) . .
C25 C26 H26 119.6 . .
C25 C26 C27 120.8(3) . .
C27 C26 H26 119.6 . .
O9 C27 C26 127.9(3) . .
O9 C27 C28 113.9(3) . .
C26 C27 C28 118.1(3) . .
F16 C28 F17 105.2(4) . .
F16 C28 C27 110.9(4) . .
F17 C28 C27 113.7(3) . .
F18 C28 F16 105.7(4) . .
F18 C28 F17 109.8(4) . .
F18 C28 C27 111.1(3) . .
F19 C29 F20 103.9(8) . .
F19 C29 F21 114.7(9) . .
F19 C29 C30 113.8(5) . .
F20 C29 F21 107.8(8) . .
F20 C29 C30 108.4(8) . .
F21 C29 C30 107.8(7) . .
F19' C29 C30 105.9(5) . .
F20' C29 F19' 112.1(7) . .
F20' C29 C30 112.6(7) . .
F21' C29 F19' 104.5(8) . .
F21' C29 F20' 103.3(7) . .
F21' C29 C30 118.3(6) . .
O10 C30 C29 114.0(3) . .
O10 C30 C31 128.1(3) . .
C31 C30 C29 117.9(3) . .
C30 C31 H31 119.8 . .
C30 C31 C32 120.4(3) . .
C32 C31 H31 119.8 . .
O11 C32 C31 128.0(3) . .
O11 C32 C33 115.6(3) . .
C31 C32 C33 116.4(3) . .
F22 C33 F23 103.0(12) . .
F22 C33 F24 125.1(10) . .
F22 C33 C32 114.6(9) . .
F23 C33 C32 106.2(8) . .
F24 C33 F23 87.4(10) . .
F24 C33 C32 113.5(7) . .
F22' C33 C32 110.1(9) . .
F23' C33 F22' 106.7(11) . .
F23' C33 F24' 125.7(9) . .
F23' C33 C32 114.1(8) . .
F24' C33 F22' 83.8(10) . .
F24' C33 C32 111.1(7) . .
O12 C34 N5 124.9(4) . .
O12 C34 H34 117.5 . .
N5 C34 H34 117.5 . .
N5 C35 H35A 109.5 . .
N5 C35 H35B 109.5 . .
N5 C35 H35C 109.5 . .
H35A C35 H35B 109.5 . .
H35A C35 H35C 109.5 . .
H35B C35 H35C 109.5 . .
N5 C36 H36A 109.5 . .
N5 C36 H36B 109.5 . .
N5 C36 H36C 109.5 . .
H36A C36 H36B 109.5 . .
H36A C36 H36C 109.5 . .
H36B C36 H36C 109.5 . .
C37 C38 C43 104.7(11) . 3_575
C39 C38 C37 114.0(10) . .
C39 C38 C43 24.6(8) . 3_575
C38 C39 C40 108.5(8) . .
C38 C39 C42 159.0(9) . 3_575
C40 C39 C42 52.9(6) . 3_575
C43 C39 C38 89.2(16) 3_575 .
C43 C39 C40 21.4(16) 3_575 .
C43 C39 C42 70.7(14) 3_575 3_575
C39 C40 C41 104.2(7) . .
C39 C40 C41 122.6(8) . 3_575
C41 C40 C41 18.6(7) . 3_575
C42 C40 C39 67.6(7) 3_575 .
C42 C40 C41 37.0(7) 3_575 .
C42 C40 C41 55.0(7) 3_575 3_575
C43 C40 C39 15.1(13) 3_575 .
C43 C40 C41 116.8(13) 3_575 .
C43 C40 C41 134.3(14) 3_575 3_575
C43 C40 C42 79.8(11) 3_575 3_575
C40 C41 C40 161.4(7) . 3_575
C41 C41 C40 56(2) 3_575 3_575
C41 C41 C40 106(3) 3_575 .
C41 C41 C42 11(2) 3_575 .
C41 C41 C42 162(4) 3_575 3_575
C42 C41 C40 64.4(11) 3_575 .
C42 C41 C40 111.9(8) . .
C42 C41 C40 49.8(5) . 3_575
C42 C41 C40 133.3(15) 3_575 3_575
C42 C41 C42 173.1(15) 3_575 .
C40 C42 C39 59.5(6) 3_575 3_575
C40 C42 C41 75.2(8) 3_575 .
C40 C42 C43 36.5(8) 3_575 .
C41 C42 C39 137.3(15) 3_575 3_575
C41 C42 C39 134.6(9) . 3_575
C41 C42 C40 78.6(12) 3_575 3_575
C41 C42 C41 6.9(15) 3_575 .
C41 C42 C43 115.1(15) 3_575 .
C41 C42 C43 111.4(11) . .
C43 C42 C39 24.0(8) . 3_575
C39 C43 C38 66.2(14) 3_575 3_575
C39 C43 C40 144(3) 3_575 3_575
C39 C43 C42 85.4(18) 3_575 .
C40 C43 C38 144.9(19) 3_575 3_575
C40 C43 C42 63.7(11) 3_575 .
C42 C43 C38 150.9(15) . 3_575

loop_
_geom_bond_atom_site_label_1
_geom_bond_atom_site_label_2
_geom_bond_distance
_geom_bond_site_symmetry_2
Dy1 Dy1 3.8494(4) 3_665
Dy1 O1 2.3437(19) .
Dy1 O1 2.3665(19) 3_665
Dy1 O2 2.3294(19) .
Dy1 O4 2.378(2) .
Dy1 O5 2.3972(19) .
Dy1 O12 2.334(2) .
Dy1 N1 2.460(2) .
Dy1 N2 2.556(2) .
Dy2 O6 2.349(2) .
Dy2 O7 2.336(2) .
Dy2 O8 2.363(2) .
Dy2 O9 2.369(2) .
Dy2 O10 2.347(2) .
Dy2 O11 2.329(2) .
Dy2 N3 2.519(2) .
Dy2 N4 2.532(2) .
F1 C14 1.330(7) .
F2 C14 1.366(8) .
F3 C14 1.341(7) .
F1' C14 1.294(6) .
F2' C14 1.264(7) .
F3' C14 1.316(7) .
F4 C18 1.323(8) .
F5 C18 1.294(8) .
F6 C18 1.333(8) .
F4' C18 1.321(8) .
F5' C18 1.327(8) .
F6' C18 1.326(10) .
F7 C19 1.327(5) .
F8 C19 1.313(5) .
F9 C19 1.319(5) .
F10 C23 1.330(5) .
F11 C23 1.341(4) .
F12 C23 1.336(4) .
F13 C24 1.307(7) .
F14 C24 1.324(6) .
F15 C24 1.329(4) .
F16 C28 1.317(6) .
F17 C28 1.321(5) .
F18 C28 1.297(6) .
F19 C29 1.323(7) .
F20 C29 1.327(9) .
F21 C29 1.352(8) .
F22 C33 1.320(9) .
F23 C33 1.344(9) .
F24 C33 1.333(8) .
F19' C29 1.382(8) .
F20' C29 1.340(8) .
F21' C29 1.310(8) .
F22' C33 1.352(9) .
F23' C33 1.316(9) .
F24' C33 1.326(8) .
O1 C2 1.348(3) .
O2 C11 1.259(3) .
O3 H3 0.8400 .
O3 N4 1.379(3) .
O4 C15 1.251(4) .
O5 C17 1.237(4) .
O6 C20 1.245(4) .
O7 C22 1.261(4) .
O8 C25 1.254(4) .
O9 C27 1.255(4) .
O10 C30 1.250(4) .
O11 C32 1.238(4) .
O12 C34 1.226(4) .
N1 C1 1.357(3) .
N1 C9 1.326(3) .
N2 N3 1.396(3) .
N2 C10 1.281(3) .
N3 C11 1.341(3) .
N4 C12 1.281(4) .
N5 C34 1.311(5) .
N5 C35 1.389(5) .
N5 C36 1.476(6) .
C1 C2 1.425(4) .
C1 C6 1.420(4) .
C2 C3 1.377(4) .
C3 H3A 0.9500 .
C3 C4 1.412(4) .
C4 H4 0.9500 .
C4 C5 1.364(5) .
C5 H5 0.9500 .
C5 C6 1.413(4) .
C6 C7 1.412(4) .
C7 H7 0.9500 .
C7 C8 1.366(4) .
C8 H8 0.9500 .
C8 C9 1.413(4) .
C9 C10 1.470(4) .
C10 H10 0.9500 .
C11 C12 1.492(3) .
C12 C13 1.493(4) .
C13 H13A 0.9800 .
C13 H13B 0.9800 .
C13 H13C 0.9800 .
C14 C15 1.539(5) .
C15 C16 1.380(5) .
C16 H16 0.9500 .
C16 C17 1.397(5) .
C17 C18 1.525(5) .
C19 C20 1.546(5) .
C20 C21 1.390(5) .
C21 H21 0.9500 .
C21 C22 1.379(5) .
C22 C23 1.535(5) .
C24 C25 1.540(5) .
C25 C26 1.384(5) .
C26 H26 0.9500 .
C26 C27 1.384(5) .
C27 C28 1.532(5) .
C29 C30 1.536(5) .
C30 C31 1.377(5) .
C31 H31 0.9500 .
C31 C32 1.400(5) .
C32 C33 1.525(5) .
C34 H34 0.9500 .
C35 H35A 0.9800 .
C35 H35B 0.9800 .
C35 H35C 0.9800 .
C36 H36A 0.9800 .
C36 H36B 0.9800 .
C36 H36C 0.9800 .
C37 C38 1.506(9) .
C38 C39 1.481(9) .
C38 C43 1.619(17) 3_575
C39 C40 1.542(8) .
C39 C42 1.655(16) 3_575
C39 C43 0.67(2) 3_575
C40 C41 1.551(9) .
C40 C41 1.806(17) 3_575
C40 C42 1.427(17) 3_575
C40 C43 0.947(18) 3_575
C41 C41 0.598(18) 3_575
C41 C42 0.952(17) 3_575
C41 C42 1.531(9) .
C42 C43 1.567(9) .

loop_
_geom_hbond_atom_site_label_D
_geom_hbond_atom_site_label_H
_geom_hbond_atom_site_label_A
_geom_hbond_distance_DH
_geom_hbond_distance_HA
_geom_hbond_distance_DA
_geom_hbond_angle_DHA
O3 H3 O8 0.84 2.06 2.752(3) 139.9

loop_
_geom_torsion_atom_site_label_1
_geom_torsion_atom_site_label_2
_geom_torsion_atom_site_label_3
_geom_torsion_atom_site_label_4
_geom_torsion
_geom_torsion_site_symmetry_1
_geom_torsion_site_symmetry_4
Dy1 O1 C2 C1 8.2(3) . .
Dy1 O1 C2 C1 -143.0(2) 3_665 .
Dy1 O1 C2 C3 -170.6(2) . .
Dy1 O1 C2 C3 38.2(4) 3_665 .
Dy1 O2 C11 N3 4.5(4) . .
Dy1 O2 C11 C12 -176.43(17) . .
Dy1 O4 C15 C14 -150.5(2) . .
Dy1 O4 C15 C16 29.2(6) . .
Dy1 O5 C17 C16 -23.2(5) . .
Dy1 O5 C17 C18 156.5(2) . .
Dy1 O12 C34 N5 -171.8(3) . .
Dy1 N1 C1 C2 -2.2(3) . .
Dy1 N1 C1 C6 175.5(2) . .
Dy1 N1 C9 C8 -176.6(2) . .
Dy1 N1 C9 C10 2.4(3) . .
Dy1 N2 N3 Dy2 172.45(10) . .
Dy1 N2 N3 C11 -2.6(3) . .
Dy1 N2 C10 C9 -2.2(3) . .
Dy2 O6 C20 C19 177.5(3) . .
Dy2 O6 C20 C21 -2.1(6) . .
Dy2 O7 C22 C21 4.5(5) . .
Dy2 O7 C22 C23 -176.1(2) . .
Dy2 O8 C25 C24 176.2(3) . .
Dy2 O8 C25 C26 -4.3(7) . .
Dy2 O9 C27 C26 -11.9(6) . .
Dy2 O9 C27 C28 166.1(3) . .
Dy2 O10 C30 C29 179.0(3) . .
Dy2 O10 C30 C31 -0.9(6) . .
Dy2 O11 C32 C31 -10.8(7) . .
Dy2 O11 C32 C33 168.0(3) . .
Dy2 N3 C11 O2 -176.7(2) . .
Dy2 N3 C11 C12 4.3(3) . .
Dy2 N4 C12 C11 8.3(3) . .
Dy2 N4 C12 C13 -170.0(2) . .
F1 C14 C15 O4 36.9(8) . .
F1 C14 C15 C16 -142.8(8) . .
F2 C14 C15 O4 -72.3(6) . .
F2 C14 C15 C16 108.0(6) . .
F3 C14 C15 O4 168.3(6) . .
F3 C14 C15 C16 -11.4(8) . .
F1' C14 C15 O4 86.7(7) . .
F1' C14 C15 C16 -93.0(7) . .
F2' C14 C15 O4 -36.7(9) . .
F2' C14 C15 C16 143.6(8) . .
F3' C14 C15 O4 -151.1(7) . .
F3' C14 C15 C16 29.2(8) . .
F7 C19 C20 O6 -61.1(5) . .
F7 C19 C20 C21 118.5(4) . .
F8 C19 C20 O6 178.0(4) . .
F8 C19 C20 C21 -2.4(6) . .
F9 C19 C20 O6 56.3(4) . .
F9 C19 C20 C21 -124.1(4) . .
F13 C24 C25 O8 56.0(5) . .
F13 C24 C25 C26 -123.5(4) . .
F14 C24 C25 O8 -62.9(6) . .
F14 C24 C25 C26 117.6(5) . .
F15 C24 C25 O8 177.7(4) . .
F15 C24 C25 C26 -1.8(7) . .
F19 C29 C30 O10 -32.1(8) . .
F19 C29 C30 C31 147.8(7) . .
F20 C29 C30 O10 82.9(7) . .
F20 C29 C30 C31 -97.2(7) . .
F21 C29 C30 O10 -160.6(7) . .
F21 C29 C30 C31 19.3(8) . .
F19' C29 C30 O10 -64.2(6) . .
F19' C29 C30 C31 115.7(5) . .
F20' C29 C30 O10 58.7(7) . .
F20' C29 C30 C31 -121.4(7) . .
F21' C29 C30 O10 179.2(7) . .
F21' C29 C30 C31 -0.9(8) . .
O1 C2 C3 C4 -178.2(3) . .
O2 C11 C12 N4 172.7(2) . .
O2 C11 C12 C13 -8.9(4) . .
O3 N4 C12 C11 179.0(2) . .
O3 N4 C12 C13 0.7(4) . .
O4 C15 C16 C17 0.3(6) . .
O5 C17 C18 F4 124.5(8) . .
O5 C17 C18 F5 -116.7(8) . .
O5 C17 C18 F6 9.8(7) . .
O5 C17 C18 F4' 103.0(8) . .
O5 C17 C18 F5' -136.4(8) . .
O5 C17 C18 F6' -19.1(7) . .
O6 C20 C21 C22 0.4(6) . .
O7 C22 C23 F10 50.7(4) . .
O7 C22 C23 F11 -68.4(4) . .
O7 C22 C23 F12 171.7(3) . .
O8 C25 C26 C27 3.5(6) . .
O9 C27 C28 F16 55.9(5) . .
O9 C27 C28 F17 174.2(4) . .
O9 C27 C28 F18 -61.4(5) . .
O10 C30 C31 C32 2.7(7) . .
O11 C32 C33 F22 156.4(8) . .
O11 C32 C33 F23 -90.6(9) . .
O11 C32 C33 F24 3.7(9) . .
O11 C32 C33 F22' 129.2(8) . .
O11 C32 C33 F23' -110.9(10) . .
O11 C32 C33 F24' 38.1(9) . .
N1 C1 C2 O1 -3.6(4) . .
N1 C1 C2 C3 175.2(3) . .
N1 C1 C6 C5 -177.4(3) . .
N1 C1 C6 C7 1.6(4) . .
N1 C9 C10 N2 0.0(4) . .
N2 N3 C11 O2 -0.9(4) . .
N2 N3 C11 C12 -180.0(2) . .
N3 N2 C10 C9 -179.8(2) . .
N3 C11 C12 N4 -8.2(4) . .
N3 C11 C12 C13 170.2(3) . .
C1 N1 C9 C8 -1.8(4) . .
C1 N1 C9 C10 177.1(2) . .
C1 C2 C3 C4 3.0(5) . .
C1 C6 C7 C8 -2.2(4) . .
C2 C1 C6 C5 0.2(4) . .
C2 C1 C6 C7 179.2(3) . .
C2 C3 C4 C5 -1.2(5) . .
C3 C4 C5 C6 -1.2(5) . .
C4 C5 C6 C1 1.7(5) . .
C4 C5 C6 C7 -177.2(3) . .
C5 C6 C7 C8 176.8(3) . .
C6 C1 C2 O1 178.7(2) . .
C6 C1 C2 C3 -2.5(4) . .
C6 C7 C8 C9 0.8(5) . .
C7 C8 C9 N1 1.2(4) . .
C7 C8 C9 C10 -177.7(3) . .
C8 C9 C10 N2 178.9(3) . .
C9 N1 C1 C2 -177.3(2) . .
C9 N1 C1 C6 0.4(4) . .
C10 N2 N3 Dy2 -9.9(3) . .
C10 N2 N3 C11 175.1(2) . .
C14 C15 C16 C17 180.0(4) . .
C15 C16 C17 O5 -3.4(6) . .
C15 C16 C17 C18 176.8(3) . .
C16 C17 C18 F4 -55.8(9) . .
C16 C17 C18 F5 63.0(8) . .
C16 C17 C18 F6 -170.5(7) . .
C16 C17 C18 F4' -77.2(8) . .
C16 C17 C18 F5' 43.3(8) . .
C16 C17 C18 F6' 160.7(6) . .
C19 C20 C21 C22 -179.1(3) . .
C20 C21 C22 O7 -1.6(6) . .
C20 C21 C22 C23 178.9(3) . .
C21 C22 C23 F10 -129.8(3) . .
C21 C22 C23 F11 111.1(4) . .
C21 C22 C23 F12 -8.8(5) . .
C24 C25 C26 C27 -177.0(4) . .
C25 C26 C27 O9 4.4(6) . .
C25 C26 C27 C28 -173.6(4) . .
C26 C27 C28 F16 -125.8(4) . .
C26 C27 C28 F17 -7.5(6) . .
C26 C27 C28 F18 116.9(4) . .
C29 C30 C31 C32 -177.2(4) . .
C30 C31 C32 O11 3.1(7) . .
C30 C31 C32 C33 -175.7(4) . .
C31 C32 C33 F22 -24.7(10) . .
C31 C32 C33 F23 88.4(9) . .
C31 C32 C33 F24 -177.4(7) . .
C31 C32 C33 F22' -51.9(9) . .
C31 C32 C33 F23' 68.1(11) . .
C31 C32 C33 F24' -142.9(7) . .
C35 N5 C34 O12 -0.3(8) . .
C36 N5 C34 O12 -177.8(5) . .
C37 C38 C39 C40 81.7(12) . .
C37 C38 C39 C42 56(3) . 3_575
C37 C38 C39 C43 72(2) . 3_575
C38 C39 C40 C41 -174.1(10) . .
C38 C39 C40 C41 -171.1(9) . 3_575
C38 C39 C40 C42 -168.9(11) . 3_575
C38 C39 C40 C43 -26(5) . 3_575
C39 C40 C41 C40 172(3) . 3_575
C39 C40 C41 C41 172(3) . 3_575
C39 C40 C41 C42 -178.4(10) . .
C39 C40 C41 C42 8.0(14) . 3_575
C39 C42 C43 C38 11.4(16) 3_575 3_575
C39 C42 C43 C40 -160(3) 3_575 3_575
C40 C41 C42 C39 2.7(12) 3_575 3_575
C40 C41 C42 C39 -173.3(12) . 3_575
C40 C41 C42 C40 -176.0(11) . 3_575
C40 C41 C42 C41 -57(11) . 3_575
C40 C41 C42 C41 119(12) 3_575 3_575
C40 C41 C42 C43 179.5(12) . .
C40 C41 C42 C43 -4.5(10) 3_575 .
C40 C42 C43 C38 171(4) 3_575 3_575
C40 C42 C43 C39 160(3) 3_575 3_575
C41 C40 C41 C40 0.000(13) 3_575 3_575
C41 C40 C41 C42 10(3) 3_575 .
C41 C40 C41 C42 -164(4) 3_575 3_575
C41 C41 C42 C39 -116(11) 3_575 3_575
C41 C41 C42 C40 -119(12) 3_575 3_575
C41 C41 C42 C43 -123(11) 3_575 .
C41 C42 C43 C38 179(3) . 3_575
C41 C42 C43 C38 172(3) 3_575 3_575
C41 C42 C43 C39 167(2) . 3_575
C41 C42 C43 C39 161(2) 3_575 3_575
C41 C42 C43 C40 7.3(16) . 3_575
C41 C42 C43 C40 1(2) 3_575 3_575
C42 C39 C40 C41 -5.2(9) 3_575 .
C42 C39 C40 C41 -2.2(9) 3_575 3_575
C42 C39 C40 C43 143(5) 3_575 3_575
C42 C40 C41 C40 164(4) 3_575 3_575
C42 C40 C41 C41 164(4) 3_575 3_575
C42 C40 C41 C42 173.5(17) 3_575 .
C43 C38 C39 C40 9.3(19) 3_575 .
C43 C38 C39 C42 -16(2) 3_575 3_575
C43 C39 C40 C41 -148(5) 3_575 .
C43 C39 C40 C41 -145(5) 3_575 3_575
C43 C39 C40 C42 -143(5) 3_575 3_575
C43 C40 C41 C40 163(3) 3_575 3_575
C43 C40 C41 C41 163(3) 3_575 3_575
C43 C40 C41 C42 172.6(16) 3_575 .
C43 C40 C41 C42 -1(2) 3_575 3_575
